data_4314139
loop_
_publ_author_name
'Hui-Zhong Kou'
'Bei Chuan Zhou'
'Song Gao'
'Dai-Zheng Liao'
'Ru-Ji Wang'

_publ_contact_author_address
;
Department of Chemistry
Tsinghua University
Beijing 100084
People's Republic of China
;
_publ_contact_author_email kouhz@mail.tsinghua.edu.cn
_publ_contact_author_fax 86-10-62788765
_publ_contact_author_name 'Hui-Zhong Kou'
_publ_contact_author_phone 86(10)62771789
_publ_section_title
;
 Pendant Macrocyclic Metallic Building Blocks for the Design of
 Cyano-Bridged Heterometallic Complexes with 1D Chain and 2D Layer
 Structures
;
_journal_name_full 'Inorganic Chemistry'
_journal_page_first 5604
_journal_page_last 5611
_journal_paper_doi 10.1021/ic034028y
_journal_volume 42
_journal_year 2003
_chemical_formula_sum 'C78 H167 Cr5 N62 Ni4 O16'
_chemical_formula_weight 2724.58
_chemical_name_systematic
; 
 ? 
;
_space_group_IT_number 2
_symmetry_cell_setting triclinic
_symmetry_space_group_name_Hall '-P 1'
_symmetry_space_group_name_H-M 'P -1'
_atom_sites_solution_hydrogens geom
_atom_sites_solution_primary direct
_atom_sites_solution_secondary difmap
_audit_creation_method SHELXL-97
_cell_angle_alpha 78.02(3)
_cell_angle_beta 75.65(3)
_cell_angle_gamma 63.45(3)
_cell_formula_units_Z 1
_cell_length_a 14.404(3)
_cell_length_b 15.514(3)
_cell_length_c 18.147(4)
_cell_measurement_reflns_used 4204
_cell_measurement_temperature 293(2)
_cell_measurement_theta_max 23.38
_cell_measurement_theta_min 2.47
_cell_volume 3492.4(16)
_computing_cell_refinement 'SMART :BRUKER MOLECULAR ANALYSIS Research ToolV5.618 Copyr.1997-00 BrukerAXS'
_computing_data_collection 'SMART :BRUKER MOLECULAR ANALYSIS Research ToolV5.618 Copyr.1997-00 BrukerAXS'
_computing_data_reduction 'Bruker SAINT'
_computing_structure_refinement 'SHELXL-97 (Sheldrick, 1997)'
_computing_structure_solution 'SHELXS-97 (Sheldrick, 1990)'
_diffrn_ambient_temperature 293(2)
_diffrn_detector_area_resol_mean 15X15microns
_diffrn_measured_fraction_theta_full 0.988
_diffrn_measured_fraction_theta_max 0.988
_diffrn_measurement_device_type 'CCD area detector'
_diffrn_measurement_method 'phi and omega scans'
_diffrn_radiation_monochromator graphite
_diffrn_radiation_source 'fine-focus sealed tube'
_diffrn_radiation_type MoK\a
_diffrn_radiation_wavelength 0.71073
_diffrn_reflns_av_R_equivalents 0.0635
_diffrn_reflns_av_sigmaI/netI 0.1458
_diffrn_reflns_limit_h_max 10
_diffrn_reflns_limit_h_min -17
_diffrn_reflns_limit_k_max 18
_diffrn_reflns_limit_k_min -18
_diffrn_reflns_limit_l_max 21
_diffrn_reflns_limit_l_min -21
_diffrn_reflns_number 19503
_diffrn_reflns_theta_full 25.00
_diffrn_reflns_theta_max 25.00
_diffrn_reflns_theta_min 2.70
_exptl_absorpt_coefficient_mu 0.971
_exptl_absorpt_correction_T_max 0.941
_exptl_absorpt_correction_T_min 0.927
_exptl_absorpt_correction_type SADABS
_exptl_crystal_colour yellow
_exptl_crystal_density_diffrn 1.295
_exptl_crystal_density_method 'not measured'
_exptl_crystal_description platelet
_exptl_crystal_F_000 1429
_exptl_crystal_size_max 0.3
_exptl_crystal_size_mid 0.2
_exptl_crystal_size_min 0.1
_refine_diff_density_max 1.213
_refine_diff_density_min -0.568
_refine_diff_density_rms 0.111
_refine_ls_extinction_method none
_refine_ls_goodness_of_fit_ref 0.949
_refine_ls_hydrogen_treatment mixed
_refine_ls_matrix_type full
_refine_ls_number_parameters 774
_refine_ls_number_reflns 12160
_refine_ls_number_restraints 0
_refine_ls_restrained_S_all 0.949
_refine_ls_R_factor_all 0.1737
_refine_ls_R_factor_gt 0.0941
_refine_ls_shift/su_max 0.925
_refine_ls_shift/su_mean 0.026
_refine_ls_structure_factor_coef Fsqd
_refine_ls_weighting_details 'calc w=1/[\s^2^(Fo^2^)+(0.1504P)^2^+0.0000P] where P=(Fo^2^+2Fc^2^)/3'
_refine_ls_weighting_scheme calc
_refine_ls_wR_factor_gt 0.2342
_refine_ls_wR_factor_ref 0.2893
_reflns_number_gt 5756
_reflns_number_total 12160
_reflns_threshold_expression >2sigma(I)
_cod_data_source_file ic034028ysi20030305_080932_2.cif
_cod_data_source_block 2
_cod_original_cell_volume 3492.3(12)
_cod_database_code 4314139

loop_
_symmetry_equiv_pos_as_xyz
'x, y, z'
'-x, -y, -z'

loop_
_atom_site_label
_atom_site_type_symbol
_atom_site_fract_x
_atom_site_fract_y
_atom_site_fract_z
_atom_site_U_iso_or_equiv
_atom_site_adp_type
_atom_site_occupancy
_atom_site_symmetry_multiplicity
_atom_site_calc_flag
_atom_site_refinement_flags
_atom_site_disorder_assembly
_atom_site_disorder_group
Ni1 Ni 0.0000 0.5000 0.0000 0.0543(4) Uani 1 2 d S . .
Ni2 Ni 0.5000 0.0000 0.0000 0.0607(5) Uani 1 2 d S . .
Ni3 Ni 0.21890(11) 0.26674(8) 0.37277(5) 0.0824(5) Uani 1 1 d . . .
Cr1 Cr 0.11937(11) 0.16055(10) 0.16074(7) 0.0659(5) Uani 1 1 d . . .
Cr2 Cr 0.25136(13) 0.24674(10) 0.65950(7) 0.0795(6) Uani 1 1 d . . .
Cr3 Cr 0.5000 0.5000 0.0000 0.0670(6) Uani 1 2 d S . .
N26 N 0.0777(5) 0.4401(5) -0.1021(3) 0.0625(19) Uani 1 1 d . . .
H26 H 0.0990 0.3748 -0.0915 0.075 Uiso 1 1 calc R . .
N28 N 0.0835(6) 0.5433(6) 0.1350(4) 0.072(2) Uani 1 1 d . . .
N23 N 0.5573(5) 0.1013(5) -0.0011(3) 0.066(2) Uani 1 1 d . . .
H23 H 0.5019 0.1560 0.0155 0.080 Uiso 1 1 calc R . .
N22 N 0.4478(6) 0.0608(5) -0.1029(4) 0.065(2) Uani 1 1 d . . .
H22 H 0.3849 0.1128 -0.0934 0.078 Uiso 1 1 calc R . .
N5 N 0.3515(6) 0.0927(5) 0.0585(4) 0.071(2) Uani 1 1 d . . .
N27 N 0.1411(5) 0.5013(5) 0.0034(3) 0.0592(19) Uani 1 1 d . . .
H27 H 0.1364 0.5622 -0.0145 0.071 Uiso 1 1 calc R . .
N10 N 0.2392(7) 0.2232(6) 0.8417(4) 0.087(3) Uani 1 1 d . . .
N7 N 0.2467(7) 0.2677(6) 0.4806(4) 0.100(3) Uani 1 1 d . . .
N24 N 0.5452(6) 0.1626(5) -0.1358(4) 0.073(2) Uani 1 1 d . . .
N16 N 0.0667(7) 0.3721(6) 0.3969(4) 0.096(3) Uani 1 1 d . . .
H16 H 0.0334 0.3798 0.3579 0.115 Uiso 1 1 calc R . .
N1 N 0.1808(7) 0.2609(6) 0.2677(4) 0.088(3) Uani 1 1 d . . .
H1A H 0.1902 0.3089 0.2388 0.106 Uiso 1 1 calc R . .
N4 N 0.0444(5) 0.3618(5) 0.0551(4) 0.066(2) Uani 1 1 d . . .
C1 C 0.1551(7) 0.2307(6) 0.2278(4) 0.070(3) Uani 1 1 d . . .
C36 C 0.5188(8) 0.0947(6) -0.1608(5) 0.076(3) Uani 1 1 d . . .
H36A H 0.5834 0.0390 -0.1758 0.091 Uiso 1 1 calc R . .
H36B H 0.4861 0.1254 -0.2057 0.091 Uiso 1 1 calc R . .
N19 N 0.3689(7) 0.1630(6) 0.3474(4) 0.091(3) Uani 1 1 d . . .
H19 H 0.4046 0.1590 0.3838 0.110 Uiso 1 1 calc R . .
C4 C 0.0693(6) 0.2871(7) 0.0897(4) 0.062(2) Uani 1 1 d . . .
C7 C 0.2519(8) 0.2609(7) 0.5439(5) 0.086(3) Uani 1 1 d . . .
C5 C 0.2678(7) 0.1217(6) 0.0952(4) 0.062(2) Uani 1 1 d . . .
C31 C 0.1664(7) 0.4785(7) 0.0825(4) 0.077(3) Uani 1 1 d . . .
H31A H 0.1766 0.4122 0.1017 0.092 Uiso 1 1 calc R . .
H31B H 0.2319 0.4835 0.0803 0.092 Uiso 1 1 calc R . .
C35 C 0.4269(8) -0.0151(6) -0.1253(5) 0.081(3) Uani 1 1 d . . .
H35A H 0.4930 -0.0652 -0.1466 0.097 Uiso 1 1 calc R . .
H35B H 0.3829 0.0135 -0.1644 0.097 Uiso 1 1 calc R . .
C28 C 0.1707(7) 0.4579(7) -0.1232(5) 0.076(3) Uani 1 1 d . . .
H28B H 0.1527 0.5252 -0.1439 0.092 Uiso 1 1 calc R . .
H28C H 0.2203 0.4174 -0.1623 0.092 Uiso 1 1 calc R . .
N20 N 0.1792(7) 0.1531(7) 0.4143(4) 0.101(3) Uani 1 1 d . . .
H20 H 0.1545 0.1429 0.3768 0.121 Uiso 1 1 calc R . .
C29 C 0.2208(7) 0.4352(7) -0.0524(5) 0.072(3) Uani 1 1 d . . .
H29A H 0.2388 0.3681 -0.0312 0.086 Uiso 1 1 calc R . .
H29B H 0.2845 0.4462 -0.0655 0.086 Uiso 1 1 calc R . .
C10 C 0.2447(7) 0.2305(6) 0.7770(4) 0.069(3) Uani 1 1 d . . .
C39 C 0.4551(8) 0.3163(7) -0.2113(5) 0.085(3) Uani 1 1 d . . .
H39A H 0.4051 0.3831 -0.2064 0.102 Uiso 1 1 calc R . .
H39B H 0.4280 0.2885 -0.2396 0.102 Uiso 1 1 calc R . .
N18 N 0.4351(9) 0.2770(10) 0.2647(5) 0.114(3) Uani 1 1 d . . .
N17 N 0.2609(7) 0.3780(6) 0.3298(4) 0.087(3) Uani 1 1 d . . .
H17 H 0.2914 0.3846 0.3654 0.105 Uiso 1 1 calc R . .
C37 C 0.6105(7) 0.1285(7) -0.0787(5) 0.074(3) Uani 1 1 d . . .
H37A H 0.6313 0.1786 -0.0750 0.089 Uiso 1 1 calc R . .
H37B H 0.6740 0.0724 -0.0947 0.089 Uiso 1 1 calc R . .
C11 C 0.2079(10) 0.3930(9) 0.6540(5) 0.103(4) Uani 1 1 d . . .
C38 C 0.4644(8) 0.2616(6) -0.1337(5) 0.078(3) Uani 1 1 d . . .
H38A H 0.4810 0.2953 -0.1029 0.093 Uiso 1 1 calc R . .
H38B H 0.3970 0.2602 -0.1092 0.093 Uiso 1 1 calc R . .
C24 C 0.4276(10) 0.1865(11) 0.2712(6) 0.113(5) Uani 1 1 d . . .
H24A H 0.4982 0.1350 0.2632 0.135 Uiso 1 1 calc R . .
H24B H 0.3924 0.1889 0.2313 0.135 Uiso 1 1 calc R . .
N9 N 0.0129(10) 0.2769(8) 0.6835(6) 0.117(4) Uani 1 1 d . . .
C30 C 0.0084(8) 0.4740(7) -0.1604(4) 0.078(3) Uani 1 1 d . . .
H30A H -0.0123 0.5430 -0.1747 0.093 Uiso 1 1 calc R . .
H30B H 0.0484 0.4416 -0.2058 0.093 Uiso 1 1 calc R . .
C32 C 0.0645(8) 0.6436(9) 0.1219(6) 0.088(3) Uani 1 1 d . . .
H32A H 0.0650 0.6650 0.0677 0.106 Uiso 1 1 calc R . .
H32B H -0.0053 0.6810 0.1490 0.106 Uiso 1 1 calc R . .
N21 N -0.0004(9) 0.2559(10) 0.4728(5) 0.114(3) Uani 1 1 d . . .
C34 C 0.6284(8) 0.0602(6) 0.0561(5) 0.074(3) Uani 1 1 d . . .
H34A H 0.6403 0.1107 0.0706 0.089 Uiso 1 1 calc R . .
H34B H 0.6959 0.0113 0.0352 0.089 Uiso 1 1 calc R . .
C12 C 0.4082(12) 0.2203(9) 0.6354(6) 0.106(4) Uani 1 1 d . . .
N25 N 0.5574(9) 0.3139(8) -0.2545(5) 0.116(3) Uani 1 1 d . . .
H25A H 0.5737 0.3534 -0.2362 0.175 Uiso 1 1 calc R . .
H25B H 0.5530 0.3332 -0.3037 0.175 Uiso 1 1 calc R . .
H25C H 0.6071 0.2537 -0.2495 0.175 Uiso 1 1 calc R . .
C9 C 0.0974(10) 0.2685(9) 0.6756(5) 0.095(4) Uani 1 1 d . . .
C33 C 0.1398(10) 0.6644(10) 0.1457(6) 0.109(4) Uani 1 1 d . . .
H33A H 0.2099 0.6264 0.1194 0.131 Uiso 1 1 calc R . .
H33B H 0.1381 0.6449 0.2002 0.131 Uiso 1 1 calc R . .
C18 C 0.0043(10) 0.3472(11) 0.4683(6) 0.119(5) Uani 1 1 d . . .
H18A H 0.0342 0.3461 0.5111 0.142 Uiso 1 1 calc R . .
H18B H -0.0670 0.3978 0.4735 0.142 Uiso 1 1 calc R . .
C17 C 0.0807(11) 0.4608(9) 0.3935(7) 0.127(6) Uani 1 1 d . . .
H17A H 0.1036 0.4601 0.4396 0.152 Uiso 1 1 calc R . .
H17B H 0.0140 0.5167 0.3904 0.152 Uiso 1 1 calc R . .
C27 C 0.3390(11) 0.3634(9) 0.2573(6) 0.111(4) Uani 1 1 d . . .
H27A H 0.3080 0.3587 0.2174 0.133 Uiso 1 1 calc R . .
H27B H 0.3557 0.4193 0.2420 0.133 Uiso 1 1 calc R . .
C23 C 0.3616(10) 0.0713(9) 0.3550(7) 0.117(5) Uani 1 1 d . . .
H23A H 0.4295 0.0182 0.3609 0.141 Uiso 1 1 calc R . .
H23B H 0.3421 0.0656 0.3094 0.141 Uiso 1 1 calc R . .
C3 C 0.0925(9) 0.0883(8) 0.0941(7) 0.100(4) Uani 1 1 d . . .
N3 N 0.0805(10) 0.0477(10) 0.0532(9) 0.161(5) Uani 1 1 d . . .
N29 N 0.1192(10) 0.7688(10) 0.1296(7) 0.153(5) Uani 1 1 d . . .
H29C H 0.1623 0.7778 0.0872 0.230 Uiso 1 1 calc R . .
H29D H 0.1305 0.7870 0.1688 0.230 Uiso 1 1 calc R . .
H29E H 0.0526 0.8040 0.1233 0.230 Uiso 1 1 calc R . .
C22 C 0.2773(11) 0.0659(7) 0.4263(7) 0.108(4) Uani 1 1 d . . .
H22A H 0.2670 0.0074 0.4301 0.129 Uiso 1 1 calc R . .
H22B H 0.2988 0.0662 0.4728 0.129 Uiso 1 1 calc R . .
N2 N -0.1177(11) 0.2270(13) 0.2495(7) 0.172(6) Uani 1 1 d . . .
N11 N 0.1821(11) 0.4757(8) 0.6499(7) 0.137(4) Uani 1 1 d . . .
N8 N 0.3205(12) 0.0187(9) 0.6591(8) 0.160(5) Uani 1 1 d . . .
C16 C 0.1622(11) 0.4684(8) 0.3239(6) 0.112(4) Uani 1 1 d . . .
H16A H 0.1375 0.4743 0.2772 0.134 Uiso 1 1 calc R . .
H16B H 0.1750 0.5248 0.3233 0.134 Uiso 1 1 calc R . .
C2 C -0.0320(11) 0.2045(11) 0.2190(6) 0.109(4) Uani 1 1 d . . .
C8 C 0.2957(10) 0.0979(10) 0.6615(6) 0.117(5) Uani 1 1 d . . .
C19 C -0.0586(13) 0.2564(12) 0.4147(8) 0.145(6) Uani 1 1 d . . .
H19A H -0.0727 0.3159 0.3801 0.174 Uiso 1 1 calc R . .
H19B H -0.0141 0.2026 0.3847 0.174 Uiso 1 1 calc R . .
N12 N 0.4949(11) 0.2045(11) 0.6193(7) 0.151(5) Uani 1 1 d . . .
C26 C 0.585(3) 0.298(3) 0.257(2) 0.34(3) Uani 1 1 d . . .
H26A H 0.6439 0.2677 0.2844 0.411 Uiso 1 1 calc R . .
H26B H 0.5633 0.3675 0.2533 0.411 Uiso 1 1 calc R . .
C20 C -0.147(2) 0.250(3) 0.4452(14) 0.32(2) Uani 1 1 d . . .
H20A H -0.1398 0.1933 0.4250 0.389 Uiso 1 1 calc R . .
H20B H -0.1978 0.3047 0.4184 0.389 Uiso 1 1 calc R . .
C21 C 0.0964(12) 0.1688(10) 0.4822(6) 0.119(4) Uani 1 1 d . . .
H21A H 0.0795 0.1130 0.4955 0.143 Uiso 1 1 calc R . .
H21B H 0.1233 0.1733 0.5246 0.143 Uiso 1 1 calc R . .
C15 C 0.4709(8) 0.3762(8) 0.0380(5) 0.076(3) Uani 1 1 d . . .
C13 C 0.5582(8) 0.4540(7) -0.1091(6) 0.079(3) Uani 1 1 d . . .
N15 N 0.4596(8) 0.3061(7) 0.0589(5) 0.096(3) Uani 1 1 d . . .
N13 N 0.5885(8) 0.4309(7) -0.1687(5) 0.111(3) Uani 1 1 d . . .
C14 C 0.6460(9) 0.4190(7) 0.0298(6) 0.081(3) Uani 1 1 d . . .
N14 N 0.7277(8) 0.3692(7) 0.0489(6) 0.108(3) Uani 1 1 d . . .
C6 C 0.1709(10) 0.0394(10) 0.2398(7) 0.106(4) Uani 1 1 d . . .
N6 N 0.2025(13) -0.0227(11) 0.2823(9) 0.193(7) Uani 1 1 d . . .
C25 C 0.5047(19) 0.2794(18) 0.3028(11) 0.196(10) Uani 1 1 d . . .
H25C H 0.4974 0.2690 0.3559 0.236 Uiso 1 1 calc R . .
O1W O 0.2140(10) 0.8015(10) 0.2317(8) 0.199(5) Uani 1 1 d . . .
O2W O -0.1018(9) 0.8955(9) 0.1184(8) 0.200(5) Uani 1 1 d . . .
O4W O 0.5148(10) 0.0927(10) 0.4646(7) 0.228(7) Uani 1 1 d . . .
O3W O 0.6805(11) 0.1784(10) 0.6335(8) 0.211(5) Uani 1 1 d . . .
N30 N -0.1994(17) 0.2446(18) 0.5109(10) 0.265(11) Uani 1 1 d . . .
H30C H -0.1702 0.1849 0.5344 0.397 Uiso 1 1 calc R . .
H30D H -0.2653 0.2583 0.5077 0.397 Uiso 1 1 calc R . .
H30E H -0.1997 0.2869 0.5375 0.397 Uiso 1 1 calc R . .
O6W O 0.1556(12) 0.8547(10) -0.0234(10) 0.243(7) Uani 1 1 d . . .
N31 N 0.6233(19) 0.2727(14) 0.1850(12) 0.251(11) Uani 1 1 d . . .
H31C H 0.6831 0.2191 0.1846 0.377 Uiso 1 1 calc R . .
H31D H 0.6357 0.3205 0.1541 0.377 Uiso 1 1 calc R . .
H31E H 0.5763 0.2618 0.1689 0.377 Uiso 1 1 calc R . .
O7W O 0.1742(17) 0.6961(19) 0.3563(10) 0.322(11) Uani 1 1 d . . .
O8W O 0.2915(19) 0.574(2) 0.700(3) 0.29(2) Uani 0.50 1 d P . .
O9W O 0.777(2) 0.0814(19) 0.1906(15) 0.236(14) Uani 0.50 1 d P . .
O10W O -0.352(3) 0.5055(16) 0.5700(12) 0.28(2) Uani 0.50 1 d P . .
O11W O -0.485(4) 0.448(3) 0.6078(16) 0.34(2) Uani 0.50 1 d P . .
O12W O -0.214(4) 0.094(3) 0.378(2) 0.325(19) Uiso 0.50 1 d P . .

loop_
_atom_site_aniso_label
_atom_site_aniso_U_11
_atom_site_aniso_U_22
_atom_site_aniso_U_33
_atom_site_aniso_U_23
_atom_site_aniso_U_13
_atom_site_aniso_U_12
Ni1 0.0491(8) 0.0578(8) 0.0411(7) -0.0185(6) -0.0170(6) 0.0010(7)
Ni2 0.0617(9) 0.0559(9) 0.0533(8) -0.0295(6) -0.0269(7) 0.0037(7)
Ni3 0.1097(10) 0.0743(8) 0.0406(5) -0.0244(5) -0.0338(6) -0.0006(7)
Cr1 0.0733(10) 0.0689(9) 0.0476(7) -0.0120(6) -0.0220(7) -0.0147(7)
Cr2 0.0999(12) 0.0774(10) 0.0377(6) -0.0211(6) -0.0308(7) -0.0008(8)
Cr3 0.0663(13) 0.0644(12) 0.0682(11) -0.0227(9) -0.0192(10) -0.0153(10)
N26 0.050(4) 0.073(4) 0.051(3) -0.023(3) -0.016(3) -0.004(3)
N28 0.071(5) 0.092(6) 0.050(4) -0.029(4) -0.019(4) -0.019(4)
N23 0.068(4) 0.062(4) 0.054(4) -0.020(3) -0.025(3) -0.002(3)
N22 0.068(5) 0.053(4) 0.064(4) -0.027(3) -0.032(4) 0.002(3)
N5 0.069(5) 0.073(5) 0.060(4) -0.028(4) -0.027(4) -0.003(4)
N27 0.052(4) 0.064(4) 0.046(3) -0.026(3) -0.014(3) 0.001(3)
N10 0.096(6) 0.089(5) 0.050(4) -0.013(4) -0.030(4) -0.004(5)
N7 0.123(7) 0.094(6) 0.043(4) -0.027(4) -0.037(4) 0.011(5)
N24 0.077(5) 0.058(4) 0.069(4) -0.026(3) -0.029(4) 0.001(4)
N16 0.121(7) 0.085(6) 0.059(5) -0.025(4) -0.040(5) -0.005(5)
N1 0.122(7) 0.079(5) 0.050(4) -0.025(4) -0.033(4) -0.013(5)
N4 0.063(5) 0.063(5) 0.059(4) -0.014(3) -0.024(4) -0.006(4)
C1 0.081(6) 0.073(6) 0.039(4) -0.019(4) -0.023(4) -0.005(5)
C36 0.076(6) 0.072(6) 0.058(5) -0.024(4) -0.030(5) 0.006(5)
N19 0.128(7) 0.072(5) 0.066(5) -0.025(4) -0.043(5) -0.014(5)
C4 0.057(5) 0.069(6) 0.050(4) -0.029(4) -0.016(4) -0.004(4)
C7 0.097(7) 0.077(6) 0.055(5) -0.021(4) -0.029(5) 0.001(5)
C5 0.069(6) 0.056(5) 0.054(4) -0.020(4) -0.028(4) -0.004(4)
C31 0.057(5) 0.097(7) 0.060(5) -0.033(5) -0.028(4) 0.002(5)
C35 0.081(6) 0.071(6) 0.081(6) -0.038(5) -0.048(5) 0.006(5)
C28 0.066(6) 0.098(7) 0.053(5) -0.034(5) -0.003(4) -0.016(5)
N20 0.117(7) 0.121(7) 0.046(4) -0.026(4) -0.027(4) -0.020(6)
C29 0.056(5) 0.087(6) 0.067(5) -0.041(5) -0.010(4) -0.010(5)
C10 0.073(6) 0.071(6) 0.046(4) -0.011(4) -0.023(4) -0.008(5)
C39 0.087(8) 0.080(7) 0.080(6) -0.020(5) -0.028(6) -0.016(6)
N18 0.130(9) 0.141(9) 0.064(5) -0.014(6) -0.034(6) -0.039(8)
N17 0.127(7) 0.085(6) 0.051(4) -0.011(4) -0.043(5) -0.031(5)
C37 0.069(6) 0.069(6) 0.077(6) -0.024(4) -0.022(5) -0.010(5)
C11 0.133(10) 0.102(8) 0.055(5) -0.030(5) -0.031(6) -0.016(8)
C38 0.078(6) 0.080(6) 0.059(5) -0.027(4) -0.020(5) -0.008(5)
C24 0.107(9) 0.150(12) 0.060(6) -0.043(7) -0.034(6) -0.012(8)
N9 0.112(8) 0.126(8) 0.091(6) -0.042(6) -0.027(7) -0.013(7)
C30 0.076(7) 0.099(7) 0.046(4) -0.025(4) -0.023(5) -0.012(6)
C32 0.066(6) 0.123(10) 0.077(6) -0.050(6) -0.010(5) -0.025(6)
N21 0.131(9) 0.139(10) 0.068(5) -0.020(6) -0.037(6) -0.040(8)
C34 0.083(6) 0.065(5) 0.071(5) -0.024(4) -0.041(5) -0.007(5)
C12 0.117(10) 0.122(10) 0.052(6) -0.011(6) -0.030(7) -0.018(9)
N25 0.139(9) 0.147(9) 0.064(5) -0.037(5) -0.002(6) -0.058(7)
C9 0.082(7) 0.114(9) 0.054(5) -0.034(5) -0.025(6) 0.006(7)
C33 0.106(9) 0.138(11) 0.088(7) -0.050(7) -0.018(7) -0.038(8)
C18 0.103(9) 0.145(12) 0.065(7) -0.046(7) -0.016(6) 0.001(8)
C17 0.145(12) 0.093(9) 0.110(9) -0.045(7) -0.083(9) 0.024(8)
C27 0.136(11) 0.121(10) 0.080(7) 0.011(7) -0.059(8) -0.047(9)
C23 0.130(11) 0.091(9) 0.102(9) -0.029(7) -0.063(8) 0.008(7)
C3 0.100(8) 0.092(8) 0.124(9) -0.040(7) -0.042(7) -0.031(7)
N3 0.137(10) 0.179(12) 0.205(13) -0.094(11) -0.057(9) -0.056(9)
N29 0.165(12) 0.165(12) 0.168(11) -0.035(9) -0.052(9) -0.085(10)
C22 0.155(11) 0.059(6) 0.099(8) -0.004(5) -0.059(8) -0.019(7)
N2 0.118(10) 0.302(19) 0.119(9) -0.059(11) 0.020(8) -0.114(12)
N11 0.183(12) 0.091(7) 0.129(9) -0.021(7) -0.051(8) -0.033(8)
N8 0.194(14) 0.089(8) 0.167(11) -0.036(8) -0.060(10) -0.011(9)
C16 0.161(12) 0.085(8) 0.080(7) -0.007(6) -0.068(8) -0.020(8)
C2 0.103(9) 0.166(12) 0.068(6) -0.026(7) -0.005(7) -0.066(9)
C8 0.127(10) 0.097(9) 0.081(7) -0.025(6) -0.048(7) 0.015(8)
C19 0.126(12) 0.183(15) 0.109(10) -0.040(10) -0.030(10) -0.034(11)
N12 0.117(10) 0.204(14) 0.098(8) -0.025(8) -0.011(8) -0.038(10)
C26 0.20(3) 0.50(7) 0.33(5) -0.23(5) -0.03(3) -0.09(3)
C20 0.23(3) 0.70(7) 0.146(18) -0.17(3) 0.058(19) -0.27(4)
C21 0.167(13) 0.128(10) 0.065(6) 0.001(6) -0.048(8) -0.055(10)
C15 0.069(6) 0.083(7) 0.069(6) -0.025(5) -0.021(5) -0.014(6)
C13 0.083(7) 0.079(6) 0.085(6) -0.024(5) -0.023(6) -0.032(5)
N15 0.130(8) 0.073(6) 0.092(6) -0.029(5) -0.019(5) -0.041(6)
N13 0.132(8) 0.139(8) 0.083(6) -0.053(6) -0.007(6) -0.063(7)
C14 0.084(7) 0.076(7) 0.091(7) -0.025(5) -0.020(6) -0.031(6)
N14 0.095(7) 0.102(7) 0.133(8) -0.013(6) -0.044(6) -0.034(6)
C6 0.125(10) 0.123(10) 0.089(7) 0.019(7) -0.057(7) -0.062(8)
N6 0.239(17) 0.164(12) 0.191(13) 0.084(11) -0.126(13) -0.095(12)
C25 0.21(2) 0.31(3) 0.119(12) -0.022(15) -0.101(15) -0.11(2)
O1W 0.167(11) 0.216(12) 0.227(13) -0.091(10) -0.021(9) -0.072(9)
O2W 0.154(10) 0.168(10) 0.232(13) 0.017(9) -0.032(9) -0.045(8)
O4W 0.198(12) 0.259(14) 0.151(9) -0.033(9) -0.098(9) 0.011(10)
O3W 0.208(13) 0.217(13) 0.216(13) -0.008(10) -0.062(11) -0.091(11)
N30 0.25(2) 0.46(3) 0.161(15) -0.077(19) 0.022(15) -0.23(2)
O6W 0.223(15) 0.176(11) 0.309(19) -0.023(12) -0.061(14) -0.060(11)
N31 0.30(3) 0.222(19) 0.27(2) 0.130(18) -0.17(2) -0.15(2)
O7W 0.36(3) 0.52(3) 0.212(16) -0.044(18) -0.083(16) -0.28(3)
O8W 0.125(19) 0.16(2) 0.56(6) 0.02(3) -0.06(3) -0.063(17)
O9W 0.25(3) 0.20(2) 0.20(2) -0.10(2) -0.10(2) 0.02(2)
O10W 0.46(5) 0.135(17) 0.118(15) -0.079(14) -0.14(2) 0.07(2)
O11W 0.48(6) 0.39(5) 0.18(2) 0.12(3) -0.25(3) -0.18(5)

loop_
_atom_type_symbol
_atom_type_description
_atom_type_scat_dispersion_real
_atom_type_scat_dispersion_imag
_atom_type_scat_source
C C 0.0033 0.0016 'International Tables Vol C Tables 4.2.6.8 and 6.1.1.4'
H H 0.0000 0.0000 'International Tables Vol C Tables 4.2.6.8 and 6.1.1.4'
N N 0.0061 0.0033 'International Tables Vol C Tables 4.2.6.8 and 6.1.1.4'
O O 0.0106 0.0060 'International Tables Vol C Tables 4.2.6.8 and 6.1.1.4'
Cr Cr 0.3209 0.6236 'International Tables Vol C Tables 4.2.6.8 and 6.1.1.4'
Ni Ni 0.3393 1.1124 'International Tables Vol C Tables 4.2.6.8 and 6.1.1.4'

loop_
_geom_angle_atom_site_label_1
_geom_angle_atom_site_label_2
_geom_angle_atom_site_label_3
_geom_angle
_geom_angle_site_symmetry_1
_geom_angle_site_symmetry_3
_geom_angle_publ_flag
N4 Ni1 N4 180.0(5) 2_565 . ?
N4 Ni1 N27 91.8(3) 2_565 2_565 ?
N4 Ni1 N27 88.2(3) . 2_565 ?
N4 Ni1 N27 88.2(3) 2_565 . ?
N4 Ni1 N27 91.8(3) . . ?
N27 Ni1 N27 180.0(4) 2_565 . ?
N4 Ni1 N26 88.2(3) 2_565 2_565 ?
N4 Ni1 N26 91.8(3) . 2_565 ?
N27 Ni1 N26 85.0(3) 2_565 2_565 ?
N27 Ni1 N26 95.0(3) . 2_565 ?
N4 Ni1 N26 91.8(3) 2_565 . ?
N4 Ni1 N26 88.2(3) . . ?
N27 Ni1 N26 95.0(3) 2_565 . ?
N27 Ni1 N26 85.0(3) . . ?
N26 Ni1 N26 180.00(18) 2_565 . ?
N22 Ni2 N22 180.00(17) 2_655 . ?
N22 Ni2 N23 86.3(3) 2_655 . ?
N22 Ni2 N23 93.7(3) . . ?
N22 Ni2 N23 93.7(3) 2_655 2_655 ?
N22 Ni2 N23 86.3(3) . 2_655 ?
N23 Ni2 N23 180.0(4) . 2_655 ?
N22 Ni2 N5 90.5(3) 2_655 . ?
N22 Ni2 N5 89.5(3) . . ?
N23 Ni2 N5 89.1(3) . . ?
N23 Ni2 N5 90.9(3) 2_655 . ?
N22 Ni2 N5 89.5(3) 2_655 2_655 ?
N22 Ni2 N5 90.5(3) . 2_655 ?
N23 Ni2 N5 90.9(3) . 2_655 ?
N23 Ni2 N5 89.1(3) 2_655 2_655 ?
N5 Ni2 N5 180.0(7) . 2_655 ?
N17 Ni3 N20 178.8(3) . . ?
N17 Ni3 N19 93.8(4) . . ?
N20 Ni3 N19 85.2(4) . . ?
N17 Ni3 N16 86.1(4) . . ?
N20 Ni3 N16 95.0(4) . . ?
N19 Ni3 N16 179.2(3) . . ?
N17 Ni3 N7 90.4(3) . . ?
N20 Ni3 N7 90.2(3) . . ?
N19 Ni3 N7 89.8(3) . . ?
N16 Ni3 N7 91.0(3) . . ?
N17 Ni3 N1 93.9(3) . . ?
N20 Ni3 N1 85.5(3) . . ?
N19 Ni3 N1 92.2(3) . . ?
N16 Ni3 N1 87.0(3) . . ?
N7 Ni3 N1 175.1(4) . . ?
C3 Cr1 C2 91.2(5) . . ?
C3 Cr1 C4 92.7(4) . . ?
C2 Cr1 C4 87.6(4) . . ?
C3 Cr1 C5 86.9(4) . . ?
C2 Cr1 C5 176.0(4) . . ?
C4 Cr1 C5 88.9(3) . . ?
C3 Cr1 C1 177.1(4) . . ?
C2 Cr1 C1 91.5(4) . . ?
C4 Cr1 C1 88.4(3) . . ?
C5 Cr1 C1 90.4(3) . . ?
C3 Cr1 C6 92.5(5) . . ?
C2 Cr1 C6 91.5(5) . . ?
C4 Cr1 C6 174.7(4) . . ?
C5 Cr1 C6 92.1(4) . . ?
C1 Cr1 C6 86.4(4) . . ?
C9 Cr2 C12 175.4(4) . . ?
C9 Cr2 C11 91.1(5) . . ?
C12 Cr2 C11 91.1(5) . . ?
C9 Cr2 C7 86.6(4) . . ?
C12 Cr2 C7 89.3(4) . . ?
C11 Cr2 C7 90.2(4) . . ?
C9 Cr2 C8 88.8(5) . . ?
C12 Cr2 C8 88.9(6) . . ?
C11 Cr2 C8 178.3(4) . . ?
C7 Cr2 C8 88.0(4) . . ?
C9 Cr2 C10 90.8(4) . . ?
C12 Cr2 C10 93.2(4) . . ?
C11 Cr2 C10 90.9(4) . . ?
C7 Cr2 C10 177.2(5) . . ?
C8 Cr2 C10 90.8(4) . . ?
C14 Cr3 C14 180.0(7) . 2_665 ?
C14 Cr3 C13 89.6(4) . 2_665 ?
C14 Cr3 C13 90.4(4) 2_665 2_665 ?
C14 Cr3 C13 90.4(4) . . ?
C14 Cr3 C13 89.6(4) 2_665 . ?
C13 Cr3 C13 180.0(6) 2_665 . ?
C14 Cr3 C15 93.3(4) . 2_665 ?
C14 Cr3 C15 86.7(4) 2_665 2_665 ?
C13 Cr3 C15 88.6(4) 2_665 2_665 ?
C13 Cr3 C15 91.4(4) . 2_665 ?
C14 Cr3 C15 86.7(4) . . ?
C14 Cr3 C15 93.3(4) 2_665 . ?
C13 Cr3 C15 91.4(4) 2_665 . ?
C13 Cr3 C15 88.6(4) . . ?
C15 Cr3 C15 180.000(1) 2_665 . ?
C28 N26 C30 116.6(7) . . ?
C28 N26 Ni1 105.2(5) . . ?
C30 N26 Ni1 112.8(5) . . ?
C28 N26 H26 107.2 . . ?
C30 N26 H26 107.3 . . ?
Ni1 N26 H26 107.2 . . ?
C30 N28 C32 114.7(8) 2_565 . ?
C30 N28 C31 115.8(8) 2_565 . ?
C32 N28 C31 118.0(8) . . ?
C34 N23 C37 112.6(7) . . ?
C34 N23 Ni2 106.2(5) . . ?
C37 N23 Ni2 114.0(5) . . ?
C34 N23 H23 108.0 . . ?
C37 N23 H23 108.0 . . ?
Ni2 N23 H23 108.0 . . ?
C36 N22 C35 115.1(7) . . ?
C36 N22 Ni2 114.4(5) . . ?
C35 N22 Ni2 103.8(5) . . ?
C36 N22 H22 107.7 . . ?
C35 N22 H22 107.7 . . ?
Ni2 N22 H22 107.7 . . ?
C5 N5 Ni2 162.9(8) . . ?
C29 N27 C31 114.9(6) . . ?
C29 N27 Ni1 105.5(5) . . ?
C31 N27 Ni1 113.6(5) . . ?
C29 N27 H27 107.5 . . ?
C31 N27 H27 107.5 . . ?
Ni1 N27 H27 107.5 . . ?
C7 N7 Ni3 169.4(11) . . ?
C37 N24 C36 118.9(7) . . ?
C37 N24 C38 115.9(7) . . ?
C36 N24 C38 116.2(7) . . ?
C17 N16 C18 115.5(10) . . ?
C17 N16 Ni3 104.1(8) . . ?
C18 N16 Ni3 113.9(7) . . ?
C17 N16 H16 107.6 . . ?
C18 N16 H16 107.7 . . ?
Ni3 N16 H16 107.6 . . ?
C1 N1 Ni3 155.5(8) . . ?
C1 N1 H1A 102.3 . . ?
Ni3 N1 H1A 102.3 . . ?
C4 N4 Ni1 175.7(7) . . ?
N1 C1 Cr1 173.5(7) . . ?
N24 C36 N22 114.4(7) . . ?
N24 C36 H36A 108.7 . . ?
N22 C36 H36A 108.7 . . ?
N24 C36 H36B 108.7 . . ?
N22 C36 H36B 108.7 . . ?
H36A C36 H36B 107.6 . . ?
C23 N19 C24 113.7(9) . . ?
C23 N19 Ni3 107.3(8) . . ?
C24 N19 Ni3 113.3(6) . . ?
C23 N19 H19 107.4 . . ?
C24 N19 H19 107.4 . . ?
Ni3 N19 H19 107.4 . . ?
N4 C4 Cr1 172.7(7) . . ?
N7 C7 Cr2 175.7(11) . . ?
N5 C5 Cr1 174.7(8) . . ?
N28 C31 N27 112.1(6) . . ?
N28 C31 H31A 109.2 . . ?
N27 C31 H31A 109.2 . . ?
N28 C31 H31B 109.2 . . ?
N27 C31 H31B 109.2 . . ?
H31A C31 H31B 107.9 . . ?
N22 C35 C34 110.7(7) . 2_655 ?
N22 C35 H35A 109.5 . . ?
C34 C35 H35A 109.5 2_655 . ?
N22 C35 H35B 109.5 . . ?
C34 C35 H35B 109.5 2_655 . ?
H35A C35 H35B 108.1 . . ?
N26 C28 C29 109.0(7) . . ?
N26 C28 H28B 109.9 . . ?
C29 C28 H28B 109.9 . . ?
N26 C28 H28C 109.9 . . ?
C29 C28 H28C 109.9 . . ?
H28B C28 H28C 108.3 . . ?
C22 N20 C21 112.9(9) . . ?
C22 N20 Ni3 107.7(8) . . ?
C21 N20 Ni3 114.8(7) . . ?
C22 N20 H20 107.0 . . ?
C21 N20 H20 107.1 . . ?
Ni3 N20 H20 107.0 . . ?
N27 C29 C28 106.4(6) . . ?
N27 C29 H29A 110.5 . . ?
C28 C29 H29A 110.4 . . ?
N27 C29 H29B 110.4 . . ?
C28 C29 H29B 110.5 . . ?
H29A C29 H29B 108.6 . . ?
N10 C10 Cr2 178.6(8) . . ?
C38 C39 N25 111.9(9) . . ?
C38 C39 H39A 109.2 . . ?
N25 C39 H39A 109.2 . . ?
C38 C39 H39B 109.2 . . ?
N25 C39 H39B 109.3 . . ?
H39A C39 H39B 107.9 . . ?
C25 N18 C24 117.3(14) . . ?
C25 N18 C27 118.1(15) . . ?
C24 N18 C27 116.0(12) . . ?
C16 N17 C27 113.1(8) . . ?
C16 N17 Ni3 107.7(8) . . ?
C27 N17 Ni3 115.0(7) . . ?
C16 N17 H17 106.8 . . ?
C27 N17 H17 106.8 . . ?
Ni3 N17 H17 106.8 . . ?
N24 C37 N23 113.4(8) . . ?
N24 C37 H37A 108.9 . . ?
N23 C37 H37A 108.9 . . ?
N24 C37 H37B 108.9 . . ?
N23 C37 H37B 108.9 . . ?
H37A C37 H37B 107.7 . . ?
N11 C11 Cr2 178.6(11) . . ?
N24 C38 C39 112.6(7) . . ?
N24 C38 H38A 109.1 . . ?
C39 C38 H38A 109.1 . . ?
N24 C38 H38B 109.1 . . ?
C39 C38 H38B 109.0 . . ?
H38A C38 H38B 107.8 . . ?
N18 C24 N19 113.1(9) . . ?
N18 C24 H24A 109.0 . . ?
N19 C24 H24A 109.0 . . ?
N18 C24 H24B 109.0 . . ?
N19 C24 H24B 109.0 . . ?
H24A C24 H24B 107.8 . . ?
N28 C30 N26 113.6(7) 2_565 . ?
N28 C30 H30A 108.8 2_565 . ?
N26 C30 H30A 108.9 . . ?
N28 C30 H30B 108.8 2_565 . ?
N26 C30 H30B 108.9 . . ?
H30A C30 H30B 107.7 . . ?
C33 C32 N28 114.3(10) . . ?
C33 C32 H32A 108.7 . . ?
N28 C32 H32A 108.7 . . ?
C33 C32 H32B 108.7 . . ?
N28 C32 H32B 108.7 . . ?
H32A C32 H32B 107.6 . . ?
C18 N21 C21 116.8(11) . . ?
C18 N21 C19 111.9(11) . . ?
C21 N21 C19 115.7(11) . . ?
N23 C34 C35 106.3(8) . 2_655 ?
N23 C34 H34A 110.5 . . ?
C35 C34 H34A 110.4 2_655 . ?
N23 C34 H34B 110.5 . . ?
C35 C34 H34B 110.5 2_655 . ?
H34A C34 H34B 108.7 . . ?
N12 C12 Cr2 177.2(12) . . ?
C39 N25 H25A 109.5 . . ?
C39 N25 H25B 109.4 . . ?
H25A N25 H25B 109.5 . . ?
C39 N25 H25C 109.5 . . ?
H25A N25 H25C 109.5 . . ?
H25B N25 H25C 109.5 . . ?
N9 C9 Cr2 177.0(12) . . ?
C32 C33 N29 112.9(11) . . ?
C32 C33 H33A 109.0 . . ?
N29 C33 H33A 109.0 . . ?
C32 C33 H33B 109.0 . . ?
N29 C33 H33B 109.0 . . ?
H33A C33 H33B 107.8 . . ?
N21 C18 N16 114.3(9) . . ?
N21 C18 H18A 108.7 . . ?
N16 C18 H18A 108.7 . . ?
N21 C18 H18B 108.6 . . ?
N16 C18 H18B 108.7 . . ?
H18A C18 H18B 107.6 . . ?
N16 C17 C16 110.2(9) . . ?
N16 C17 H17A 109.6 . . ?
C16 C17 H17A 109.6 . . ?
N16 C17 H17B 109.6 . . ?
C16 C17 H17B 109.6 . . ?
H17A C17 H17B 108.2 . . ?
N18 C27 N17 112.4(8) . . ?
N18 C27 H27A 109.1 . . ?
N17 C27 H27A 109.1 . . ?
N18 C27 H27B 109.2 . . ?
N17 C27 H27B 109.1 . . ?
H27A C27 H27B 107.9 . . ?
N19 C23 C22 109.2(9) . . ?
N19 C23 H23A 109.8 . . ?
C22 C23 H23A 109.8 . . ?
N19 C23 H23B 109.8 . . ?
C22 C23 H23B 109.8 . . ?
H23A C23 H23B 108.3 . . ?
N3 C3 Cr1 176.8(14) . . ?
C33 N29 H29C 109.5 . . ?
C33 N29 H29D 109.5 . . ?
H29C N29 H29D 109.5 . . ?
C33 N29 H29E 109.5 . . ?
H29C N29 H29E 109.5 . . ?
H29D N29 H29E 109.5 . . ?
N20 C22 C23 105.6(8) . . ?
N20 C22 H22A 110.6 . . ?
C23 C22 H22A 110.6 . . ?
N20 C22 H22B 110.6 . . ?
C23 C22 H22B 110.6 . . ?
H22A C22 H22B 108.7 . . ?
N17 C16 C17 107.0(9) . . ?
N17 C16 H16A 110.3 . . ?
C17 C16 H16A 110.3 . . ?
N17 C16 H16B 110.3 . . ?
C17 C16 H16B 110.3 . . ?
H16A C16 H16B 108.6 . . ?
N2 C2 Cr1 176.9(13) . . ?
N8 C8 Cr2 176.9(12) . . ?
C20 C19 N21 113.1(15) . . ?
C20 C19 H19A 108.9 . . ?
N21 C19 H19A 109.0 . . ?
C20 C19 H19B 109.0 . . ?
N21 C19 H19B 109.0 . . ?
H19A C19 H19B 107.8 . . ?
C25 C26 N31 122(4) . . ?
C25 C26 H26A 106.8 . . ?
N31 C26 H26A 106.7 . . ?
C25 C26 H26B 106.8 . . ?
N31 C26 H26B 106.7 . . ?
H26A C26 H26B 106.7 . . ?
C19 C20 N30 137(2) . . ?
C19 C20 H20A 102.8 . . ?
N30 C20 H20A 102.8 . . ?
C19 C20 H20B 102.9 . . ?
N30 C20 H20B 102.9 . . ?
H20A C20 H20B 105.0 . . ?
N21 C21 N20 114.1(9) . . ?
N21 C21 H21A 108.7 . . ?
N20 C21 H21A 108.7 . . ?
N21 C21 H21B 108.7 . . ?
N20 C21 H21B 108.8 . . ?
H21A C21 H21B 107.6 . . ?
N15 C15 Cr3 176.9(9) . . ?
N13 C13 Cr3 178.6(11) . . ?
N14 C14 Cr3 176.6(10) . . ?
N6 C6 Cr1 175.5(14) . . ?
C26 C25 N18 115(2) . . ?
C26 C25 H25C 122.7 . . ?
N18 C25 H25C 122.6 . . ?
C20 N30 H30C 109.6 . . ?
C20 N30 H30D 109.4 . . ?
H30C N30 H30D 109.5 . . ?
C20 N30 H30E 109.4 . . ?
H30C N30 H30E 109.5 . . ?
H30D N30 H30E 109.5 . . ?
C26 N31 H31C 109.6 . . ?
C26 N31 H31D 109.7 . . ?
H31C N31 H31D 109.5 . . ?
C26 N31 H31E 109.1 . . ?
H31C N31 H31E 109.5 . . ?
H31D N31 H31E 109.5 . . ?

loop_
_geom_bond_atom_site_label_1
_geom_bond_atom_site_label_2
_geom_bond_distance
_geom_bond_site_symmetry_2
_geom_bond_publ_flag
Ni1 N4 2.052(8) 2_565 ?
Ni1 N4 2.052(8) . ?
Ni1 N27 2.058(7) 2_565 ?
Ni1 N27 2.058(7) . ?
Ni1 N26 2.075(6) 2_565 ?
Ni1 N26 2.075(6) . ?
Ni2 N22 2.068(6) 2_655 ?
Ni2 N22 2.068(6) . ?
Ni2 N23 2.071(8) . ?
Ni2 N23 2.071(8) 2_655 ?
Ni2 N5 2.128(7) . ?
Ni2 N5 2.128(7) 2_655 ?
Ni3 N17 2.023(9) . ?
Ni3 N20 2.035(10) . ?
Ni3 N19 2.044(8) . ?
Ni3 N16 2.070(8) . ?
Ni3 N7 2.096(7) . ?
Ni3 N1 2.141(7) . ?
Cr1 C3 2.013(12) . ?
Cr1 C2 2.041(14) . ?
Cr1 C4 2.044(10) . ?
Cr1 C5 2.057(10) . ?
Cr1 C1 2.072(10) . ?
Cr1 C6 2.075(12) . ?
Cr2 C9 2.041(14) . ?
Cr2 C12 2.054(16) . ?
Cr2 C11 2.053(14) . ?
Cr2 C7 2.062(8) . ?
Cr2 C8 2.097(15) . ?
Cr2 C10 2.077(8) . ?
Cr3 C14 2.053(12) . ?
Cr3 C14 2.053(12) 2_665 ?
Cr3 C13 2.088(10) 2_665 ?
Cr3 C13 2.088(10) . ?
Cr3 C15 2.091(13) 2_665 ?
Cr3 C15 2.091(13) . ?
N26 C28 1.432(11) . ?
N26 C30 1.488(10) . ?
N26 H26 0.9100 . ?
N28 C30 1.415(12) 2_565 ?
N28 C32 1.432(13) . ?
N28 C31 1.451(10) . ?
N23 C34 1.483(10) . ?
N23 C37 1.502(11) . ?
N23 H23 0.9100 . ?
N22 C36 1.465(12) . ?
N22 C35 1.488(11) . ?
N22 H22 0.9100 . ?
N5 C5 1.158(10) . ?
N27 C29 1.484(9) . ?
N27 C31 1.500(9) . ?
N27 H27 0.9100 . ?
N10 C10 1.142(9) . ?
N7 C7 1.150(10) . ?
N24 C37 1.431(10) . ?
N24 C36 1.449(12) . ?
N24 C38 1.457(10) . ?
N16 C17 1.463(15) . ?
N16 C18 1.470(15) . ?
N16 H16 0.9100 . ?
N1 C1 1.143(11) . ?
N1 H1A 0.8600 . ?
N4 C4 1.142(10) . ?
C36 H36A 0.9700 . ?
C36 H36B 0.9700 . ?
N19 C23 1.448(15) . ?
N19 C24 1.499(14) . ?
N19 H19 0.9100 . ?
C31 H31A 0.9700 . ?
C31 H31B 0.9700 . ?
C35 C34 1.529(13) 2_655 ?
C35 H35A 0.9700 . ?
C35 H35B 0.9700 . ?
C28 C29 1.529(11) . ?
C28 H28B 0.9700 . ?
C28 H28C 0.9700 . ?
N20 C22 1.481(13) . ?
N20 C21 1.461(14) . ?
N20 H20 0.9100 . ?
C29 H29A 0.9700 . ?
C29 H29B 0.9700 . ?
C39 C38 1.489(12) . ?
C39 N25 1.475(13) . ?
C39 H39A 0.9700 . ?
C39 H39B 0.9700 . ?
N18 C25 1.367(19) . ?
N18 C24 1.435(16) . ?
N18 C27 1.445(15) . ?
N17 C16 1.492(13) . ?
N17 C27 1.487(13) . ?
N17 H17 0.9100 . ?
C37 H37A 0.9700 . ?
C37 H37B 0.9700 . ?
C11 N11 1.158(14) . ?
C38 H38A 0.9700 . ?
C38 H38B 0.9700 . ?
C24 H24A 0.9700 . ?
C24 H24B 0.9700 . ?
N9 C9 1.140(14) . ?
C30 N28 1.415(12) 2_565 ?
C30 H30A 0.9700 . ?
C30 H30B 0.9700 . ?
C32 C33 1.438(15) . ?
C32 H32A 0.9700 . ?
C32 H32B 0.9700 . ?
N21 C18 1.433(16) . ?
N21 C21 1.461(15) . ?
N21 C19 1.499(16) . ?
C34 C35 1.529(13) 2_655 ?
C34 H34A 0.9700 . ?
C34 H34B 0.9700 . ?
C12 N12 1.131(16) . ?
N25 H25A 0.8900 . ?
N25 H25B 0.8900 . ?
N25 H25C 0.8900 . ?
C33 N29 1.487(16) . ?
C33 H33A 0.9700 . ?
C33 H33B 0.9700 . ?
C18 H18A 0.9700 . ?
C18 H18B 0.9700 . ?
C17 C16 1.521(17) . ?
C17 H17A 0.9700 . ?
C17 H17B 0.9700 . ?
C27 H27A 0.9700 . ?
C27 H27B 0.9700 . ?
C23 C22 1.557(17) . ?
C23 H23A 0.9700 . ?
C23 H23B 0.9700 . ?
C3 N3 1.155(13) . ?
N29 H29C 0.8900 . ?
N29 H29D 0.8900 . ?
N29 H29E 0.8900 . ?
C22 H22A 0.9700 . ?
C22 H22B 0.9700 . ?
N2 C2 1.143(14) . ?
N8 C8 1.124(15) . ?
C16 H16A 0.9700 . ?
C16 H16B 0.9700 . ?
C19 C20 1.30(2) . ?
C19 H19A 0.9700 . ?
C19 H19B 0.9700 . ?
C26 C25 1.35(4) . ?
C26 N31 1.35(3) . ?
C26 H26A 0.9700 . ?
C26 H26B 0.9700 . ?
C20 N30 1.25(2) . ?
C20 H20A 0.9700 . ?
C20 H20B 0.9700 . ?
C21 H21A 0.9700 . ?
C21 H21B 0.9700 . ?
C15 N15 1.143(12) . ?
C13 N13 1.129(11) . ?
C14 N14 1.175(12) . ?
C6 N6 1.097(13) . ?
C25 H25C 0.9300 . ?
N30 H30C 0.8900 . ?
N30 H30D 0.8900 . ?
N30 H30E 0.8900 . ?
N31 H31C 0.8900 . ?
N31 H31D 0.8900 . ?
N31 H31E 0.8900 . ?
